data_4344168
loop_
_publ_author_name
'Chen Ling'
'Corbett, J.D.'

_publ_section_title
;
 R6 T T'2, new variants of the (Fe2 P) structure type. Sc6 T Te2 (T = Ru,
 Os, Rh, Ir), Lu6 Mo Sb2 and the anti-typic Sc6 Te0.80 Bi1.68
;
_journal_name_full 'Inorganic Chemistry'
_journal_page_first 436
_journal_page_last 442
_journal_volume 43
_journal_year 2004
_chemical_formula_sum 'Os Sc6 Te2'
_chemical_name_systematic 'Sc6 Os Te2'
_space_group_IT_number 189
_symmetry_space_group_name_Hall 'P -6 -2'
_symmetry_space_group_name_H-M 'P -6 2 m'
_cell_angle_alpha 90
_cell_angle_beta 90
_cell_angle_gamma 120
_cell_formula_units_Z 1
_cell_length_a 7.627
_cell_length_b 7.627
_cell_length_c 3.864
_cell_volume 194.659
_citation_journal_id_ASTM INOCAJ
_cod_data_source_file ChenLing_INOCAJ_2004_1289.cif
_cod_data_source_block Os1Sc6Te2
_cod_original_cell_volume 194.6593
_cod_original_formula_sum 'Os1 Sc6 Te2'
_cod_database_code 4344168

loop_
_symmetry_equiv_pos_as_xyz
x,y,z
-x+y,-x,-z
-y,x-y,z
x,y,-z
-x+y,-x,z
-y,x-y,-z
y,x,z
x-y,-y,-z
-x,-x+y,z
y,x,-z
x-y,-y,z
-x,-x+y,-z

loop_
_atom_site_label
_atom_site_type_symbol
_atom_site_fract_x
_atom_site_fract_y
_atom_site_fract_z
_atom_site_occupancy
_atom_site_U_iso_or_equiv
Te1 Te 0.3333 0.6667 0 1 0.0
Os1 Os 0 0 0.5 1 0.0
Sc2 Sc 0.6126 0 0.5 1 0.0
Sc1 Sc 0.2386 0 0 1 0.0
